data_7115962
loop_
_publ_author_name
'Maria A. Fritz'
'Erhard Kemnitz'
'Sergey I. Troyanov'

_publ_section_title
;
 Capturing an unstable C100 fullerene as chloride, C100(1)Cl12, with a
 nanotubular carbon cage
;
_journal_name_full Chem.Commun.
_journal_page_first 14577
_journal_paper_doi 10.1039/C4cc06825D
_journal_volume 50
_journal_year 2014
_chemical_formula_sum 'C100 Cl22 Sb2'
_chemical_formula_weight 2224.40
_chemical_name_systematic
; 
 ? 
;
_space_group_IT_number 12
_symmetry_cell_setting monoclinic
_symmetry_space_group_name_Hall '-C 2y'
_symmetry_space_group_name_H-M 'C 1 2/m 1'
_atom_sites_solution_hydrogens none
_atom_sites_solution_primary direct
_atom_sites_solution_secondary difmap
_audit_creation_method SHELXL-97
_cell_angle_alpha 90.00
_cell_angle_beta 106.810(10)
_cell_angle_gamma 90.00
_cell_formula_units_Z 2
_cell_length_a 32.422(2)
_cell_length_b 12.0920(10)
_cell_length_c 10.0210(10)
_cell_measurement_reflns_used 15000
_cell_measurement_temperature 100(2)
_cell_measurement_theta_max 30
_cell_measurement_theta_min 5
_cell_volume 3760.8(6)
_computing_cell_refinement XDS
_computing_data_collection XDS
_computing_data_reduction XDS
_computing_structure_refinement 'SHELXL-97 (Sheldrick, 1997)'
_computing_structure_solution 'SHELXS-97 (Sheldrick, 1990)'
_diffrn_ambient_temperature 100(2)
_diffrn_measured_fraction_theta_full 0.920
_diffrn_measured_fraction_theta_max 0.864
_diffrn_measurement_device_type MAR225
_diffrn_measurement_method CCD
_diffrn_radiation_monochromator Si(111)
_diffrn_radiation_source 'BL 14.2 PSF, BESSY, Berlin, Germany'
_diffrn_radiation_type synchrotron
_diffrn_radiation_wavelength 0.85507
_diffrn_reflns_av_R_equivalents 0.0645
_diffrn_reflns_av_sigmaI/netI 0.0415
_diffrn_reflns_limit_h_max 43
_diffrn_reflns_limit_h_min -43
_diffrn_reflns_limit_k_max 15
_diffrn_reflns_limit_k_min -15
_diffrn_reflns_limit_l_max 10
_diffrn_reflns_limit_l_min -11
_diffrn_reflns_number 28354
_diffrn_reflns_theta_full 30.56
_diffrn_reflns_theta_max 35.29
_diffrn_reflns_theta_min 2.59
_exptl_absorpt_coefficient_mu 2.574
_exptl_absorpt_correction_type none
_exptl_crystal_colour dark_red
_exptl_crystal_density_diffrn 1.964
_exptl_crystal_density_method 'not measured'
_exptl_crystal_description plate
_exptl_crystal_F_000 2152
_exptl_crystal_size_max 0.03
_exptl_crystal_size_mid 0.03
_exptl_crystal_size_min 0.01
_refine_diff_density_max 1.380
_refine_diff_density_min -1.144
_refine_diff_density_rms 0.126
_refine_ls_extinction_coef 0.0230(11)
_refine_ls_extinction_expression Fc^*^=kFc[1+0.001xFc^2^\l^3^/sin(2\q)]^-1/4^
_refine_ls_extinction_method SHELXL
_refine_ls_goodness_of_fit_ref 1.007
_refine_ls_matrix_type full
_refine_ls_number_parameters 382
_refine_ls_number_reflns 4391
_refine_ls_number_restraints 24
_refine_ls_restrained_S_all 1.013
_refine_ls_R_factor_all 0.0702
_refine_ls_R_factor_gt 0.0654
_refine_ls_shift/su_max 0.030
_refine_ls_shift/su_mean 0.002
_refine_ls_structure_factor_coef Fsqd
_refine_ls_weighting_details 'calc w=1/[\s^2^(Fo^2^)+(0.0700P)^2^+40.0000P] where P=(Fo^2^+2Fc^2^)/3'
_refine_ls_weighting_scheme calc
_refine_ls_wR_factor_gt 0.1667
_refine_ls_wR_factor_ref 0.1699
_reflns_number_gt 3954
_reflns_number_total 4391
_reflns_threshold_expression >2sigma(I)
_cod_data_source_file c4cc06825d2.cif
_cod_data_source_block 16svsb3
_cod_original_cell_volume 3760.8(5)
_cod_original_sg_symbol_H-M C2/m
_cod_database_code 7115962

loop_
_symmetry_equiv_pos_as_xyz
'x, y, z'
'-x, y, -z'
'x+1/2, y+1/2, z'
'-x+1/2, y+1/2, -z'
'-x, -y, -z'
'x, -y, z'
'-x+1/2, -y+1/2, -z'
'x+1/2, -y+1/2, z'

loop_
_atom_site_label
_atom_site_type_symbol
_atom_site_fract_x
_atom_site_fract_y
_atom_site_fract_z
_atom_site_U_iso_or_equiv
_atom_site_adp_type
_atom_site_occupancy
_atom_site_symmetry_multiplicity
_atom_site_calc_flag
_atom_site_refinement_flags
Cl1 Cl 0.28957(5) 1.0000 -0.07580(17) 0.0397(4) Uani 1 2 d S
Cl2 Cl 0.24521(8) 1.0000 0.1298(3) 0.0331(11) Uani 0.498(8) 2 d SP
Cl2A Cl 0.2475(3) 0.8818(11) 0.2249(12) 0.050(3) Uani 0.1256(19) 1 d P
Cl2B Cl 0.2472(2) 0.9415(7) 0.4133(9) 0.0291(18) Uani 0.1256(19) 1 d P
Cl3 Cl 0.28733(3) 0.69796(9) 0.19671(12) 0.0323(3) Uani 1 1 d .
Cl4 Cl 0.29112(3) 0.81852(10) 0.63085(12) 0.0335(3) Uani 1 1 d .
C1 C 0.32879(15) 1.0000 0.0947(6) 0.0203(10) Uani 1 2 d S
C2 C 0.3093(2) 1.0000 0.2134(7) 0.0340(14) Uani 1 2 d S
C3 C 0.31375(12) 0.9035(3) 0.3047(4) 0.0232(8) Uani 1 1 d .
C4 C 0.33003(11) 0.7938(3) 0.2749(4) 0.0197(7) Uani 1 1 d .
C5 C 0.31622(12) 0.9398(4) 0.4376(4) 0.0255(8) Uani 1 1 d .
C6 C 0.33342(11) 0.8730(3) 0.5662(4) 0.0200(7) Uani 1 1 d .
C7 C 0.36478(10) 0.9439(3) 0.6759(4) 0.0186(7) Uani 1 1 d .
C8 C 0.40454(11) 0.8862(3) 0.7271(4) 0.0170(7) Uani 1 1 d .
C9 C 0.44375(10) 0.9408(3) 0.7899(4) 0.0152(6) Uani 1 1 d .
C10 C 0.48309(10) 0.8824(3) 0.7996(4) 0.0147(6) Uani 1 1 d .
C11 C 0.52267(10) 0.9406(3) 0.8561(4) 0.0142(6) Uani 1 1 d .
C12 C 0.56215(10) 0.8820(3) 0.8678(4) 0.0153(6) Uani 1 1 d .
C13 C 0.60115(10) 0.9413(3) 0.9157(4) 0.0171(7) Uani 1 1 d .
C14 C 0.64044(10) 0.9028(3) 0.8949(4) 0.0182(7) Uani 1 1 d .
C15 C 0.63972(11) 0.8114(3) 0.8150(4) 0.0183(7) Uani 1 1 d .
C16 C 0.59993(11) 0.7565(3) 0.7539(4) 0.0175(7) Uani 1 1 d .
C17 C 0.56136(11) 0.7858(3) 0.7842(4) 0.0162(7) Uani 1 1 d .
C18 C 0.52139(11) 0.7498(3) 0.6900(4) 0.0162(7) Uani 1 1 d .
C19 C 0.48242(11) 0.7857(3) 0.7161(4) 0.0147(6) Uani 1 1 d .
C20 C 0.44216(11) 0.7487(3) 0.6225(4) 0.0169(7) Uani 1 1 d .
C21 C 0.40367(11) 0.7899(3) 0.6435(4) 0.0179(7) Uani 1 1 d .
C22 C 0.36306(11) 0.7848(3) 0.5390(4) 0.0211(8) Uani 1 1 d .
C23 C 0.36167(11) 0.7489(3) 0.4092(4) 0.0209(7) Uani 1 1 d .
C24 C 0.40104(11) 0.7182(3) 0.3808(4) 0.0190(7) Uani 1 1 d .
C25 C 0.44084(11) 0.7111(3) 0.4869(4) 0.0170(7) Uani 1 1 d .
C26 C 0.47994(11) 0.7119(3) 0.4463(4) 0.0167(7) Uani 1 1 d .
Sb1 Sb 0.09149(6) 1.0000 0.06978(10) 0.0389(5) Uani 0.566(3) 2 d SP
Sb1A Sb 0.12287(11) 1.0000 0.09039(16) 0.0476(8) Uani 0.372(3) 2 d SP
Sb1B Sb 0.0578(9) 1.0000 0.038(3) 0.126(7) Uiso 0.0628(3) 2 d SP
Cl5 Cl 0.08051(18) 1.0000 -0.1774(4) 0.0508(9) Uani 0.628(3) 2 d SP
Cl5A Cl 0.1111(4) 1.0000 -0.1561(8) 0.056(2) Uani 0.297(3) 2 d SP
Cl5B Cl 0.0551(6) 1.0000 -0.125(2) 0.028(4) Uiso 0.0743(7) 2 d SP
Cl6 Cl 0.09864(18) 1.0000 0.3118(4) 0.0469(11) Uani 0.503(3) 2 d SP
Cl60 Cl 0.0591(6) 1.0000 0.228(2) 0.054(4) Uani 0.1257(7) 2 d SP
Cl6A Cl 0.1376(3) 1.0000 0.3331(7) 0.069(2) Uani 0.372(3) 2 d SP
Cl7 Cl 0.03658(12) 0.8625(2) 0.0366(3) 0.0434(8) Uani 0.471(3) 1 d P
Cl7A Cl 0.1121(7) 0.8136(14) 0.0943(14) 0.065(4) Uani 0.1115(10) 1 d PU
Cl7B Cl 0.0717(4) 0.8608(7) 0.0682(7) 0.059(2) Uani 0.2043(19) 1 d PU
Cl8 Cl 0.14143(16) 0.8589(3) 0.0973(4) 0.0475(10) Uani 0.471(3) 1 d P
Cl8A Cl 0.1802(8) 0.883(2) 0.0976(19) 0.080(6) Uani 0.1300(12) 1 d PU
Cl8B Cl 0.1632(12) 0.8391(16) 0.1067(19) 0.063(6) Uani 0.1115(10) 1 d PU

loop_
_atom_site_aniso_label
_atom_site_aniso_U_11
_atom_site_aniso_U_22
_atom_site_aniso_U_33
_atom_site_aniso_U_23
_atom_site_aniso_U_13
_atom_site_aniso_U_12
Cl1 0.0429(9) 0.0340(8) 0.0262(9) 0.000 -0.0154(6) 0.000
Cl2 0.0193(14) 0.052(2) 0.0262(19) 0.000 0.0036(10) 0.000
Cl2A 0.029(4) 0.077(8) 0.041(6) 0.002(5) 0.005(4) -0.012(4)
Cl2B 0.015(3) 0.036(4) 0.036(5) 0.001(3) 0.007(3) -0.002(3)
Cl3 0.0305(5) 0.0372(6) 0.0279(6) -0.0059(4) 0.0062(4) -0.0188(4)
Cl4 0.0282(5) 0.0445(6) 0.0339(7) -0.0068(4) 0.0186(4) -0.0145(4)
C1 0.017(2) 0.026(3) 0.016(3) 0.000 0.0011(17) 0.000
C2 0.055(4) 0.028(3) 0.025(4) 0.000 0.020(3) 0.000
C3 0.0233(17) 0.0242(19) 0.023(2) -0.0013(14) 0.0084(14) -0.0023(13)
C4 0.0205(16) 0.0231(17) 0.015(2) -0.0025(13) 0.0046(12) -0.0069(13)
C5 0.0267(18) 0.033(2) 0.017(2) 0.0004(15) 0.0056(14) -0.0046(15)
C6 0.0180(15) 0.0289(19) 0.015(2) -0.0007(13) 0.0079(12) -0.0059(13)
C7 0.0158(15) 0.0294(19) 0.013(2) 0.0005(13) 0.0075(11) -0.0021(13)
C8 0.0203(16) 0.0204(16) 0.0125(19) 0.0023(12) 0.0084(12) -0.0021(12)
C9 0.0187(15) 0.0202(18) 0.0084(18) 0.0002(12) 0.0067(11) -0.0001(12)
C10 0.0200(15) 0.0150(15) 0.0104(18) 0.0021(11) 0.0063(11) -0.0012(11)
C11 0.0180(15) 0.0148(17) 0.0099(18) 0.0009(11) 0.0042(11) 0.0004(11)
C12 0.0198(15) 0.0164(15) 0.0096(18) 0.0031(11) 0.0043(11) 0.0019(12)
C13 0.0189(15) 0.0211(18) 0.0099(18) 0.0018(12) 0.0018(11) 0.0030(12)
C14 0.0165(15) 0.0219(17) 0.0148(19) 0.0031(12) 0.0025(12) 0.0018(12)
C15 0.0199(15) 0.0193(16) 0.015(2) 0.0043(12) 0.0040(12) 0.0054(12)
C16 0.0215(16) 0.0152(15) 0.016(2) 0.0047(12) 0.0059(12) 0.0044(12)
C17 0.0228(16) 0.0133(15) 0.0131(19) 0.0040(11) 0.0058(12) 0.0013(11)
C18 0.0223(15) 0.0096(14) 0.0166(19) 0.0042(11) 0.0054(12) 0.0008(11)
C19 0.0239(16) 0.0117(14) 0.0101(18) 0.0036(11) 0.0073(12) -0.0009(11)
C20 0.0236(16) 0.0137(15) 0.014(2) 0.0030(12) 0.0068(12) -0.0033(12)
C21 0.0223(16) 0.0195(16) 0.0136(19) 0.0025(12) 0.0077(12) -0.0048(12)
C22 0.0192(16) 0.0252(18) 0.020(2) 0.0013(14) 0.0077(13) -0.0066(13)
C23 0.0212(16) 0.0220(17) 0.019(2) -0.0012(13) 0.0056(13) -0.0067(13)
C24 0.0246(17) 0.0141(15) 0.018(2) -0.0036(12) 0.0060(13) -0.0046(12)
C25 0.0230(16) 0.0107(14) 0.017(2) 0.0015(11) 0.0061(13) -0.0026(11)
C26 0.0243(16) 0.0089(14) 0.017(2) -0.0015(11) 0.0068(13) -0.0011(11)
Sb1 0.0876(13) 0.0104(4) 0.0261(5) 0.000 0.0283(6) 0.000
Sb1A 0.095(2) 0.0158(6) 0.0309(9) 0.000 0.0162(8) 0.000
Cl5 0.107(3) 0.0182(12) 0.0346(19) 0.000 0.0322(19) 0.000
Cl5A 0.111(7) 0.024(3) 0.036(4) 0.000 0.024(4) 0.000
Cl6 0.104(4) 0.0153(13) 0.0242(19) 0.000 0.0234(19) 0.000
Cl60 0.072(10) 0.021(6) 0.076(13) 0.000 0.033(9) 0.000
Cl6A 0.135(7) 0.034(3) 0.034(3) 0.000 0.016(3) 0.000
Cl7 0.091(2) 0.0226(11) 0.0275(15) -0.0008(8) 0.0333(14) -0.0112(12)
Cl7A 0.124(11) 0.061(7) 0.014(6) -0.004(5) 0.023(6) -0.014(8)
Cl7B 0.107(6) 0.062(4) 0.012(3) -0.007(2) 0.022(3) -0.049(4)
Cl8 0.072(2) 0.0336(16) 0.0343(18) 0.0003(11) 0.0109(15) 0.0207(17)
Cl8A 0.122(15) 0.084(12) 0.045(9) 0.032(9) 0.044(9) 0.059(11)
Cl8B 0.122(18) 0.039(9) 0.019(8) -0.002(6) 0.005(9) 0.018(11)

loop_
_atom_type_symbol
_atom_type_description
_atom_type_scat_dispersion_real
_atom_type_scat_dispersion_imag
_atom_type_scat_source
C C 0.0033 0.0016 'International Tables Vol C Tables 4.2.6.8 and 6.1.1.4'
Cl Cl 0.1484 0.1585 'International Tables Vol C Tables 4.2.6.8 and 6.1.1.4'
Sb Sb -0.5866 1.5461 'International Tables Vol C Tables 4.2.6.8 and 6.1.1.4'

loop_
_geom_angle_atom_site_label_1
_geom_angle_atom_site_label_2
_geom_angle_atom_site_label_3
_geom_angle
_geom_angle_site_symmetry_1
_geom_angle_site_symmetry_3
Cl2A Cl2 Cl2A 113.7(9) 6_575 .
Cl2A Cl2 C2 83.9(3) 6_575 .
Cl2A Cl2 C2 83.9(3) . .
Cl2A Cl2 Cl8A 116.7(6) 6_575 .
Cl2A Cl2 Cl8A 59.5(5) . .
C2 Cl2 Cl8A 142.5(4) . .
Cl2A Cl2 Cl8A 59.5(5) 6_575 6_575
Cl2A Cl2 Cl8A 116.7(6) . 6_575
C2 Cl2 Cl8A 142.5(4) . 6_575
Cl8A Cl2 Cl8A 69.7(8) . 6_575
Cl2 Cl2A Cl2B 102.2(7) . .
Cl2 Cl2A C3 89.0(5) . .
Cl2B Cl2A C3 83.1(5) . .
Cl2 Cl2A Cl8A 78.2(7) . .
Cl2B Cl2A Cl8A 105.5(7) . .
C3 Cl2A Cl8A 165.8(8) . .
Cl2B Cl2B Cl2A 110.9(4) 6_575 .
Cl2B Cl2B C5 90.5(2) 6_575 .
Cl2A Cl2B C5 79.5(4) . .
C2 C1 C14 111.3(3) . 5_676
C2 C1 C14 111.3(3) . 2_656
C14 C1 C14 100.8(4) 5_676 2_656
C2 C1 Cl1 113.9(4) . .
C14 C1 Cl1 109.3(3) 5_676 .
C14 C1 Cl1 109.3(3) 2_656 .
C3 C2 C3 105.7(6) 6_575 .
C3 C2 C1 120.5(3) 6_575 .
C3 C2 C1 120.5(3) . .
C3 C2 Cl2 99.5(3) 6_575 .
C3 C2 Cl2 99.5(3) . .
C1 C2 Cl2 107.0(5) . .
C5 C3 C2 108.5(4) . .
C5 C3 C4 123.4(4) . .
C2 C3 C4 124.2(4) . .
C5 C3 Cl2A 100.2(4) . .
C2 C3 Cl2A 87.4(5) . .
C4 C3 Cl2A 101.3(5) . .
C3 C4 C15 108.6(3) . 2_656
C3 C4 C23 108.9(3) . .
C15 C4 C23 100.7(3) 2_656 .
C3 C4 Cl3 112.8(3) . .
C15 C4 Cl3 112.2(3) 2_656 .
C23 C4 Cl3 112.8(3) . .
C3 C5 C5 108.5(2) . 6_575
C3 C5 C6 124.5(4) . .
C5 C5 C6 122.9(2) 6_575 .
C3 C5 Cl2B 97.1(3) . .
C5 C5 Cl2B 89.5(2) 6_575 .
C6 C5 Cl2B 102.5(3) . .
C5 C6 C22 109.0(3) . .
C5 C6 C7 108.9(3) . .
C22 C6 C7 101.6(3) . .
C5 C6 Cl4 112.1(3) . .
C22 C6 Cl4 113.3(3) . .
C7 C6 Cl4 111.4(3) . .
C7 C7 C8 119.4(2) 6_575 .
C7 C7 C6 124.2(2) 6_575 .
C8 C7 C6 109.2(3) . .
C9 C8 C7 122.5(3) . .
C9 C8 C21 120.4(3) . .
C7 C8 C21 109.0(3) . .
C8 C9 C9 117.9(2) . 6_575
C8 C9 C10 118.0(3) . .
C9 C9 C10 119.44(19) 6_575 .
C11 C10 C19 119.6(3) . .
C11 C10 C9 117.5(3) . .
C19 C10 C9 119.9(3) . .
C10 C11 C11 119.53(18) . 6_575
C10 C11 C12 117.7(3) . .
C11 C11 C12 119.54(19) 6_575 .
C13 C12 C17 118.4(3) . .
C13 C12 C11 117.8(3) . .
C17 C12 C11 119.2(3) . .
C12 C13 C13 120.53(19) . 6_575
C12 C13 C14 122.3(3) . .
C13 C13 C14 109.0(2) 6_575 .
C15 C14 C13 119.1(3) . .
C15 C14 C1 124.5(4) . 5_676
C13 C14 C1 109.4(3) . 5_676
C14 C15 C16 119.4(3) . .
C14 C15 C4 123.8(3) . 2_656
C16 C15 C4 109.8(3) . 2_656
C17 C16 C24 120.5(3) . 2_656
C17 C16 C15 122.6(3) . .
C24 C16 C15 109.3(3) 2_656 .
C16 C17 C12 117.5(3) . .
C16 C17 C18 118.0(3) . .
C12 C17 C18 119.5(3) . .
C26 C18 C19 119.2(3) 2_656 .
C26 C18 C17 119.9(3) 2_656 .
C19 C18 C17 117.8(3) . .
C18 C19 C10 119.3(3) . .
C18 C19 C20 117.9(3) . .
C10 C19 C20 119.4(3) . .
C21 C20 C25 118.1(3) . .
C21 C20 C19 117.7(3) . .
C25 C20 C19 119.5(3) . .
C20 C21 C22 122.8(4) . .
C20 C21 C8 120.3(3) . .
C22 C21 C8 108.8(3) . .
C23 C22 C21 119.0(3) . .
C23 C22 C6 123.4(4) . .
C21 C22 C6 109.7(3) . .
C22 C23 C24 119.2(3) . .
C22 C23 C4 123.6(4) . .
C24 C23 C4 108.9(3) . .
C25 C24 C16 119.9(3) . 2_656
C25 C24 C23 122.4(4) . .
C16 C24 C23 109.1(3) 2_656 .
C24 C25 C20 117.9(3) . .
C24 C25 C26 118.2(4) . .
C20 C25 C26 118.9(3) . .
C26 C26 C18 119.3(4) 2_656 2_656
C26 C26 C25 118.1(4) 2_656 .
C18 C26 C25 119.1(3) 2_656 .
Sb1A Sb1 Sb1B 174.5(14) . .
Sb1A Sb1 Cl7B 110.4(4) . 6_575
Sb1B Sb1 Cl7B 70.1(4) . 6_575
Sb1A Sb1 Cl7B 110.4(4) . .
Sb1B Sb1 Cl7B 70.1(4) . .
Cl7B Sb1 Cl7B 138.5(8) 6_575 .
Sb1A Sb1 Cl5B 119.9(6) . .
Sb1B Sb1 Cl5B 54.6(16) . .
Cl7B Sb1 Cl5B 83.2(3) 6_575 .
Cl7B Sb1 Cl5B 83.2(3) . .
Sb1A Sb1 Cl60 123.2(6) . .
Sb1B Sb1 Cl60 62.3(15) . .
Cl7B Sb1 Cl60 75.9(3) 6_575 .
Cl7B Sb1 Cl60 75.9(3) . .
Cl5B Sb1 Cl60 116.9(8) . .
Sb1A Sb1 Cl8 47.55(12) . .
Sb1B Sb1 Cl8 132.0(2) . .
Cl7B Sb1 Cl8 157.9(4) 6_575 .
Cl7B Sb1 Cl8 63.1(4) . .
Cl5B Sb1 Cl8 108.5(4) . .
Cl60 Sb1 Cl8 112.9(3) . .
Sb1A Sb1 Cl8 47.55(12) . 6_575
Sb1B Sb1 Cl8 132.0(2) . 6_575
Cl7B Sb1 Cl8 63.1(4) 6_575 6_575
Cl7B Sb1 Cl8 157.9(4) . 6_575
Cl5B Sb1 Cl8 108.5(4) . 6_575
Cl60 Sb1 Cl8 112.9(3) . 6_575
Cl8 Sb1 Cl8 95.0(2) . 6_575
Sb1A Sb1 Cl7A 74.3(5) . 6_575
Sb1B Sb1 Cl7A 105.9(5) . 6_575
Cl7B Sb1 Cl7A 36.1(6) 6_575 6_575
Cl7B Sb1 Cl7A 172.1(6) . 6_575
Cl5B Sb1 Cl7A 100.1(4) . 6_575
Cl60 Sb1 Cl7A 96.3(4) . 6_575
Cl8 Sb1 Cl7A 121.9(6) . 6_575
Cl8 Sb1 Cl7A 27.1(5) 6_575 6_575
Sb1A Sb1 Cl7A 74.3(5) . .
Sb1B Sb1 Cl7A 105.9(5) . .
Cl7B Sb1 Cl7A 172.1(6) 6_575 .
Cl7B Sb1 Cl7A 36.1(6) . .
Cl5B Sb1 Cl7A 100.1(4) . .
Cl60 Sb1 Cl7A 96.3(4) . .
Cl8 Sb1 Cl7A 27.1(5) . .
Cl8 Sb1 Cl7A 121.9(6) 6_575 .
Cl7A Sb1 Cl7A 148.2(11) 6_575 .
Sb1A Sb1 Cl6 89.77(18) . .
Sb1B Sb1 Cl6 95.8(14) . .
Cl7B Sb1 Cl6 86.4(2) 6_575 .
Cl7B Sb1 Cl6 86.4(2) . .
Cl5B Sb1 Cl6 150.3(6) . .
Cl60 Sb1 Cl6 33.5(6) . .
Cl8 Sb1 Cl6 91.16(13) . .
Cl8 Sb1 Cl6 91.16(13) 6_575 .
Cl7A Sb1 Cl6 87.3(3) 6_575 .
Cl7A Sb1 Cl6 87.3(3) . .
Sb1A Sb1 Cl7 135.86(8) . 6_575
Sb1B Sb1 Cl7 44.51(19) . 6_575
Cl7B Sb1 Cl7 25.6(4) 6_575 6_575
Cl7B Sb1 Cl7 113.6(4) . 6_575
Cl5B Sb1 Cl7 69.7(4) . 6_575
Cl60 Sb1 Cl7 66.2(4) . 6_575
Cl8 Sb1 Cl7 176.54(15) . 6_575
Cl8 Sb1 Cl7 88.35(14) 6_575 6_575
Cl7A Sb1 Cl7 61.6(5) 6_575 6_575
Cl7A Sb1 Cl7 149.6(6) . 6_575
Cl6 Sb1 Cl7 89.47(12) . 6_575
Sb1 Sb1A Cl8 108.86(17) . .
Sb1 Sb1A Cl8 108.86(17) . 6_575
Cl8 Sb1A Cl8 142.1(3) . 6_575
Sb1 Sb1A Sb1B 2.9(7) . .
Cl8 Sb1A Sb1B 108.75(18) . .
Cl8 Sb1A Sb1B 108.75(18) 6_575 .
Sb1 Sb1A Cl7A 81.3(6) . .
Cl8 Sb1A Cl7A 27.9(6) . .
Cl8 Sb1A Cl7A 169.8(6) 6_575 .
Sb1B Sb1A Cl7A 81.5(6) . .
Sb1 Sb1A Cl7A 81.3(6) . 6_575
Cl8 Sb1A Cl7A 169.8(6) . 6_575
Cl8 Sb1A Cl7A 27.9(6) 6_575 6_575
Sb1B Sb1A Cl7A 81.5(6) . 6_575
Cl7A Sb1A Cl7A 161.8(11) . 6_575
Sb1 Sb1A Cl8A 141.3(8) . .
Cl8 Sb1A Cl8A 33.4(7) . .
Cl8 Sb1A Cl8A 108.8(8) 6_575 .
Sb1B Sb1A Cl8A 140.6(8) . .
Cl7A Sb1A Cl8A 61.3(9) . .
Cl7A Sb1A Cl8A 136.7(10) 6_575 .
Sb1 Sb1A Cl8A 141.3(8) . 6_575
Cl8 Sb1A Cl8A 108.8(8) . 6_575
Cl8 Sb1A Cl8A 33.4(7) 6_575 6_575
Sb1B Sb1A Cl8A 140.6(8) . 6_575
Cl7A Sb1A Cl8A 136.7(10) . 6_575
Cl7A Sb1A Cl8A 61.3(9) 6_575 6_575
Cl8A Sb1A Cl8A 75.4(15) . 6_575
Sb1 Sb1A Cl7B 46.4(3) . 6_575
Cl8 Sb1A Cl7B 155.2(4) . 6_575
Cl8 Sb1A Cl7B 62.7(3) 6_575 6_575
Sb1B Sb1A Cl7B 46.7(3) . 6_575
Cl7A Sb1A Cl7B 127.4(7) . 6_575
Cl7A Sb1A Cl7B 34.9(6) 6_575 6_575
Cl8A Sb1A Cl7B 170.5(7) . 6_575
Cl8A Sb1A Cl7B 95.9(8) 6_575 6_575
Sb1 Sb1A Cl7B 46.4(3) . .
Cl8 Sb1A Cl7B 62.7(3) . .
Cl8 Sb1A Cl7B 155.2(3) 6_575 .
Sb1B Sb1A Cl7B 46.7(3) . .
Cl7A Sb1A Cl7B 34.9(6) . .
Cl7A Sb1A Cl7B 127.4(7) 6_575 .
Cl8A Sb1A Cl7B 95.9(8) . .
Cl8A Sb1A Cl7B 170.5(7) 6_575 .
Cl7B Sb1A Cl7B 92.6(6) 6_575 .
Sb1 Sb1A Cl8B 123.0(8) . .
Cl8 Sb1A Cl8B 14.2(8) . .
Cl8 Sb1A Cl8B 127.9(9) 6_575 .
Sb1B Sb1A Cl8B 122.9(8) . .
Cl7A Sb1A Cl8B 42.1(9) . .
Cl7A Sb1A Cl8B 155.6(11) 6_575 .
Cl8A Sb1A Cl8B 19.4(7) . .
Cl8A Sb1A Cl8B 94.6(14) 6_575 .
Cl7B Sb1A Cl8B 169.4(9) 6_575 .
Cl7B Sb1A Cl8B 76.9(9) . .
Sb1 Sb1A Cl8B 123.0(8) . 6_575
Cl8 Sb1A Cl8B 127.9(9) . 6_575
Cl8 Sb1A Cl8B 14.2(8) 6_575 6_575
Sb1B Sb1A Cl8B 122.9(8) . 6_575
Cl7A Sb1A Cl8B 155.6(11) . 6_575
Cl7A Sb1A Cl8B 42.1(9) 6_575 6_575
Cl8A Sb1A Cl8B 94.6(14) . 6_575
Cl8A Sb1A Cl8B 19.4(7) 6_575 6_575
Cl7B Sb1A Cl8B 76.9(9) 6_575 6_575
Cl7B Sb1A Cl8B 169.4(9) . 6_575
Cl8B Sb1A Cl8B 113.7(17) . 6_575
Sb1 Sb1B Cl5B 93.4(19) . .
Sb1 Sb1B Cl7B 75.7(9) . 6_575
Cl5B Sb1B Cl7B 96.6(9) . 6_575
Sb1 Sb1B Cl7B 75.7(9) . .
Cl5B Sb1B Cl7B 96.6(9) . .
Cl7B Sb1B Cl7B 149.0(18) 6_575 .
Sb1 Sb1B Cl7 111.4(8) . 6_575
Cl5B Sb1B Cl7 94.9(10) . 6_575
Cl7B Sb1B Cl7 35.8(3) 6_575 6_575
Cl7B Sb1B Cl7 166.1(17) . 6_575
Sb1 Sb1B Cl7 111.4(8) . .
Cl5B Sb1B Cl7 94.9(10) . .
Cl7B Sb1B Cl7 166.1(17) 6_575 .
Cl7B Sb1B Cl7 35.8(3) . .
Cl7 Sb1B Cl7 135.2(16) 6_575 .
Sb1 Sb1B Cl60 88.4(17) . .
Cl5B Sb1B Cl60 178(2) . .
Cl7B Sb1B Cl60 83.9(9) 6_575 .
Cl7B Sb1B Cl60 83.9(9) . .
Cl7 Sb1B Cl60 84.4(9) 6_575 .
Cl7 Sb1B Cl60 84.4(9) . .
Sb1 Sb1B Sb1A 2.7(7) . .
Cl5B Sb1B Sb1A 90.7(14) . .
Cl7B Sb1B Sb1A 76.0(9) 6_575 .
Cl7B Sb1B Sb1A 76.0(9) . .
Cl7 Sb1B Sb1A 111.7(8) 6_575 .
Cl7 Sb1B Sb1A 111.7(8) . .
Cl60 Sb1B Sb1A 91.0(12) . .
Sb1 Sb1B Cl5 73.8(14) . .
Cl5B Sb1B Cl5 19.6(8) . .
Cl7B Sb1B Cl5 91.5(9) 6_575 .
Cl7B Sb1B Cl5 91.5(9) . .
Cl7 Sb1B Cl5 101.9(9) 6_575 .
Cl7 Sb1B Cl5 101.9(9) . .
Cl60 Sb1B Cl5 162.2(16) . .
Sb1A Sb1B Cl5 71.1(8) . .
Sb1 Sb1B Cl6 61.4(13) . .
Cl5B Sb1B Cl6 154.8(17) . .
Cl7B Sb1B Cl6 78.1(9) 6_575 .
Cl7B Sb1B Cl6 78.1(9) . .
Cl7 Sb1B Cl6 94.6(9) 6_575 .
Cl7 Sb1B Cl6 94.6(9) . .
Cl60 Sb1B Cl6 27.0(7) . .
Sb1A Sb1B Cl6 64.1(7) . .
Cl5 Sb1B Cl6 135.2(11) . .
Sb1 Sb1B Cl7A 53.2(6) . 6_575
Cl5B Sb1B Cl7A 93.0(9) . 6_575
Cl7B Sb1B Cl7A 22.9(7) 6_575 6_575
Cl7B Sb1B Cl7A 128.4(14) . 6_575
Cl7 Sb1B Cl7A 58.5(6) 6_575 6_575
Cl7 Sb1B Cl7A 163.2(13) . 6_575
Cl60 Sb1B Cl7A 88.0(8) . 6_575
Sb1A Sb1B Cl7A 53.3(6) . 6_575
Cl5 Sb1B Cl7A 81.3(7) . 6_575
Cl6 Sb1B Cl7A 72.4(6) . 6_575
Sb1 Sb1B Cl7A 53.2(6) . .
Cl5B Sb1B Cl7A 93.0(9) . .
Cl7B Sb1B Cl7A 128.4(14) 6_575 .
Cl7B Sb1B Cl7A 22.9(7) . .
Cl7 Sb1B Cl7A 163.2(13) 6_575 .
Cl7 Sb1B Cl7A 58.5(6) . .
Cl60 Sb1B Cl7A 88.0(8) . .
Sb1A Sb1B Cl7A 53.3(6) . .
Cl5 Sb1B Cl7A 81.3(7) . .
Cl6 Sb1B Cl7A 72.4(6) . .
Cl7A Sb1B Cl7A 106.3(12) 6_575 .
Cl5A Cl5 Cl5B 140.4(12) . .
Cl5A Cl5 Sb1 86.3(6) . .
Cl5B Cl5 Sb1 54.1(11) . .
Cl5A Cl5 Sb1B 111.0(9) . .
Cl5B Cl5 Sb1B 29.4(12) . .
Sb1 Cl5 Sb1B 24.8(6) . .
Cl5A Cl5 Sb1A 64.5(5) . .
Cl5B Cl5 Sb1A 75.9(11) . .
Sb1 Cl5 Sb1A 21.73(6) . .
Sb1B Cl5 Sb1A 46.5(7) . .
Cl5 Cl5A Cl5B 21.3(7) . .
Cl5 Cl5A Sb1A 94.3(6) . .
Cl5B Cl5A Sb1A 73.1(7) . .
Cl5 Cl5A Sb1 71.6(6) . .
Cl5B Cl5A Sb1 50.3(7) . .
Sb1A Cl5A Sb1 22.76(9) . .
Cl5 Cl5B Sb1B 131.1(18) . .
Cl5 Cl5B Cl5A 18.3(6) . .
Sb1B Cl5B Cl5A 112.7(14) . .
Cl5 Cl5B Sb1 99.0(12) . .
Sb1B Cl5B Sb1 32.1(11) . .
Cl5A Cl5B Sb1 80.6(7) . .
Cl5 Cl5B Sb1A 79.9(10) . .
Sb1B Cl5B Sb1A 51.1(11) . .
Cl5A Cl5B Sb1A 61.6(6) . .
Sb1 Cl5B Sb1A 19.0(2) . .
Cl6A Cl6 Cl60 151.7(9) . .
Cl6A Cl6 Sb1 88.2(4) . .
Cl60 Cl6 Sb1 63.5(8) . .
Cl6A Cl6 Sb1A 65.7(4) . .
Cl60 Cl6 Sb1A 86.0(8) . .
Sb1 Cl6 Sb1A 22.47(6) . .
Cl6A Cl6 Sb1B 111.0(7) . .
Cl60 Cl6 Sb1B 40.7(10) . .
Sb1 Cl6 Sb1B 22.8(6) . .
Sb1A Cl6 Sb1B 45.3(6) . .
Cl6 Cl60 Sb1B 112.3(14) . .
Cl6 Cl60 Sb1 83.0(9) . .
Sb1B Cl60 Sb1 29.3(9) . .
Cl6 Cl60 Cl7B 96.0(8) . .
Sb1B Cl60 Cl7B 45.5(4) . .
Sb1 Cl60 Cl7B 45.8(4) . .
Cl6 Cl60 Cl7B 96.0(8) . 6_575
Sb1B Cl60 Cl7B 45.5(4) . 6_575
Sb1 Cl60 Cl7B 45.8(4) . 6_575
Cl7B Cl60 Cl7B 87.5(7) . 6_575
Cl6 Cl60 Cl6A 13.6(5) . .
Sb1B Cl60 Cl6A 98.8(11) . .
Sb1 Cl60 Cl6A 69.4(5) . .
Cl7B Cl60 Cl6A 86.2(6) . .
Cl7B Cl60 Cl6A 86.2(6) 6_575 .
Cl6 Cl60 Cl7 120.7(7) . .
Sb1B Cl60 Cl7 46.2(5) . .
Sb1 Cl60 Cl7 61.8(5) . .
Cl7B Cl60 Cl7 25.6(3) . .
Cl7B Cl60 Cl7 91.5(7) 6_575 .
Cl6A Cl60 Cl7 111.7(6) . .
Cl6 Cl60 Cl7 120.7(7) . 6_575
Sb1B Cl60 Cl7 46.2(5) . 6_575
Sb1 Cl60 Cl7 61.8(5) . 6_575
Cl7B Cl60 Cl7 91.5(7) . 6_575
Cl7B Cl60 Cl7 25.6(3) 6_575 6_575
Cl6A Cl60 Cl7 111.7(6) . 6_575
Cl7 Cl60 Cl7 84.2(7) . 6_575
Cl6 Cl60 Sb1A 66.0(7) . .
Sb1B Cl60 Sb1A 46.3(9) . .
Sb1 Cl60 Sb1A 17.02(17) . .
Cl7B Cl60 Sb1A 52.4(4) . .
Cl7B Cl60 Sb1A 52.4(4) 6_575 .
Cl6A Cl60 Sb1A 52.4(4) . .
Cl7 Cl60 Sb1A 73.4(5) . .
Cl7 Cl60 Sb1A 73.4(5) 6_575 .
Cl6 Cl6A Sb1A 85.9(4) . .
Cl6 Cl6A Cl60 14.7(5) . .
Sb1A Cl6A Cl60 71.2(5) . .
Cl6 Cl6A Sb1 64.2(3) . .
Sb1A Cl6A Sb1 21.70(9) . .
Cl60 Cl6A Sb1 49.5(5) . .
Cl7B Cl7 Sb1B 69.6(9) . .
Cl7B Cl7 Cl7 177.8(5) . 2
Sb1B Cl7 Cl7 111.3(8) . 2
Cl7B Cl7 Sb1 45.5(4) . .
Sb1B Cl7 Sb1 24.1(8) . .
Cl7 Cl7 Sb1 135.39(9) 2 .
Cl7B Cl7 Cl7A 13.3(6) . .
Sb1B Cl7 Cl7A 82.3(9) . .
Cl7 Cl7 Cl7A 165.2(4) 2 .
Sb1 Cl7 Cl7A 58.3(4) . .
Cl7B Cl7 Cl60 74.9(6) . .
Sb1B Cl7 Cl60 49.4(9) . .
Cl7 Cl7 Cl60 107.2(4) 2 .
Sb1 Cl7 Cl60 52.0(4) . .
Cl7A Cl7 Cl60 85.9(5) . .
Cl8 Cl7A Cl7B 124.7(14) . .
Cl8 Cl7A Cl8B 19.6(9) . .
Cl7B Cl7A Cl8B 144.2(14) . .
Cl8 Cl7A Sb1A 50.8(7) . .
Cl7B Cl7A Sb1A 74.4(8) . .
Cl8B Cl7A Sb1A 70.3(9) . .
Cl8 Cl7A Cl8A 9.4(8) . .
Cl7B Cl7A Cl8A 133.7(11) . .
Cl8B Cl7A Cl8A 10.6(9) . .
Sb1A Cl7A Cl8A 60.2(7) . .
Cl8 Cl7A Sb1 74.9(9) . .
Cl7B Cl7A Sb1 50.0(6) . .
Cl8B Cl7A Sb1 94.5(10) . .
Sb1A Cl7A Sb1 24.36(18) . .
Cl8A Cl7A Sb1 84.2(7) . .
Cl8 Cl7A Cl7 134.2(12) . .
Cl7B Cl7A Cl7 10.4(4) . .
Cl8B Cl7A Cl7 153.4(12) . .
Sb1A Cl7A Cl7 84.5(6) . .
Cl8A Cl7A Cl7 142.9(9) . .
Sb1 Cl7A Cl7 60.1(5) . .
Cl8 Cl7A Sb1B 95.3(11) . .
Cl7B Cl7A Sb1B 29.4(7) . .
Cl8B Cl7A Sb1B 114.9(11) . .
Sb1A Cl7A Sb1B 45.3(6) . .
Cl8A Cl7A Sb1B 104.4(8) . .
Sb1 Cl7A Sb1B 20.9(5) . .
Cl7 Cl7A Sb1B 39.3(5) . .
Cl7 Cl7B Cl7A 156.3(10) . .
Cl7 Cl7B Sb1B 74.7(11) . .
Cl7A Cl7B Sb1B 127.8(12) . .
Cl7 Cl7B Sb1 108.9(7) . .
Cl7A Cl7B Sb1 93.9(8) . .
Sb1B Cl7B Sb1 34.3(9) . .
Cl7 Cl7B Cl8 171.1(5) . .
Cl7A Cl7B Cl8 24.1(7) . .
Sb1B Cl7B Cl8 103.7(10) . .
Sb1 Cl7B Cl8 69.9(3) . .
Cl7 Cl7B Sb1A 132.0(7) . .
Cl7A Cl7B Sb1A 70.7(8) . .
Sb1B Cl7B Sb1A 57.4(9) . .
Sb1 Cl7B Sb1A 23.17(12) . .
Cl8 Cl7B Sb1A 46.9(2) . .
Cl7 Cl7B Cl60 79.5(7) . .
Cl7A Cl7B Cl60 119.4(9) . .
Sb1B Cl7B Cl60 50.6(9) . .
Sb1 Cl7B Cl60 58.3(4) . .
Cl8 Cl7B Cl60 106.4(5) . .
Sb1A Cl7B Cl60 71.8(4) . .
Cl8B Cl8 Cl7A 130(2) . .
Cl8B Cl8 Cl8A 32.9(18) . .
Cl7A Cl8 Cl8A 162.6(15) . .
Cl8B Cl8 Sb1A 128(2) . .
Cl7A Cl8 Sb1A 101.3(10) . .
Cl8A Cl8 Sb1A 96.0(10) . .
Cl8B Cl8 Cl7B 161(2) . .
Cl7A Cl8 Cl7B 31.2(10) . .
Cl8A Cl8 Cl7B 164.8(9) . .
Sb1A Cl8 Cl7B 70.5(3) . .
Cl8B Cl8 Sb1 152(2) . .
Cl7A Cl8 Sb1 78.0(10) . .
Cl8A Cl8 Sb1 119.0(10) . .
Sb1A Cl8 Sb1 23.59(9) . .
Cl7B Cl8 Sb1 47.0(2) . .
Cl8B Cl8A Cl8 30(2) . .
Cl8B Cl8A Cl2A 123(3) . .
Cl8 Cl8A Cl2A 144.1(11) . .
Cl8B Cl8A Sb1A 80(3) . .
Cl8 Cl8A Sb1A 50.6(6) . .
Cl2A Cl8A Sb1A 132.5(13) . .
Cl8B Cl8A Cl7A 23(3) . .
Cl8 Cl8A Cl7A 8.0(7) . .
Cl2A Cl8A Cl7A 141.4(9) . .
Sb1A Cl8A Cl7A 58.5(7) . .
Cl8B Cl8A Cl2 165(3) . .
Cl8 Cl8A Cl2 156.7(15) . .
Cl2A Cl8A Cl2 42.3(6) . .
Sb1A Cl8A Cl2 107.2(10) . .
Cl7A Cl8A Cl2 164.3(10) . .
Cl8 Cl8B Cl8A 117(3) . .
Cl8 Cl8B Cl7A 30.2(18) . .
Cl8A Cl8B Cl7A 147(3) . .
Cl8 Cl8B Sb1A 37.6(14) . .
Cl8A Cl8B Sb1A 80(2) . .
Cl7A Cl8B Sb1A 67.6(12) . .

loop_
_geom_bond_atom_site_label_1
_geom_bond_atom_site_label_2
_geom_bond_distance
_geom_bond_site_symmetry_2
Cl1 C1 1.811(5) .
Cl2 Cl2A 1.708(13) 6_575
Cl2 Cl2A 1.708(13) .
Cl2 C2 2.002(8) .
Cl2 Cl8A 2.49(3) .
Cl2 Cl8A 2.49(3) 6_575
Cl2A Cl2B 2.025(16) .
Cl2A C3 2.079(10) .
Cl2A Cl8A 2.19(3) .
Cl2B Cl2B 1.415(17) 6_575
Cl2B C5 2.181(8) .
Cl3 C4 1.801(4) .
Cl4 C6 1.802(4) .
C1 C2 1.500(9) .
C1 C14 1.526(5) 5_676
C1 C14 1.526(5) 2_656
C2 C3 1.463(6) 6_575
C2 C3 1.463(6) .
C3 C5 1.382(6) .
C3 C4 1.490(5) .
C4 C15 1.526(5) 2_656
C4 C23 1.536(5) .
C5 C5 1.455(9) 6_575
C5 C6 1.486(6) .
C6 C22 1.513(5) .
C6 C7 1.527(5) .
C7 C7 1.356(8) 6_575
C7 C8 1.425(5) .
C8 C9 1.409(5) .
C8 C21 1.430(5) .
C9 C9 1.433(7) 6_575
C9 C10 1.436(4) .
C10 C11 1.429(4) .
C10 C19 1.434(5) .
C11 C11 1.436(6) 6_575
C11 C12 1.438(4) .
C12 C13 1.411(5) .
C12 C17 1.429(5) .
C13 C13 1.420(7) 6_575
C13 C14 1.427(5) .
C14 C15 1.361(5) .
C14 C1 1.526(5) 5_676
C15 C16 1.422(5) .
C15 C4 1.526(5) 2_656
C16 C17 1.414(5) .
C16 C24 1.419(6) 2_656
C17 C18 1.433(5) .
C18 C26 1.429(5) 2_656
C18 C19 1.430(5) .
C19 C20 1.441(5) .
C20 C21 1.415(5) .
C20 C25 1.421(5) .
C21 C22 1.427(5) .
C22 C23 1.360(6) .
C23 C24 1.435(5) .
C24 C25 1.418(5) .
C24 C16 1.419(6) 2_656
C25 C26 1.439(5) .
C26 C26 1.429(7) 2_656
C26 C18 1.429(5) 2_656
Sb1 Sb1A 0.978(2) .
Sb1 Sb1B 1.05(3) .
Sb1 Cl7B 1.800(7) 6_575
Sb1 Cl7B 1.800(7) .
Sb1 Cl5B 1.97(2) .
Sb1 Cl60 2.136(18) .
Sb1 Cl8 2.313(4) .
Sb1 Cl8 2.313(4) 6_575
Sb1 Cl7A 2.343(17) 6_575
Sb1 Cl7A 2.343(17) .
Sb1 Cl6 2.369(4) .
Sb1 Cl7 2.388(3) 6_575
Sb1A Cl8 1.803(4) .
Sb1A Cl8 1.803(4) 6_575
Sb1A Sb1B 2.02(3) .
Sb1A Cl7A 2.282(16) .
Sb1A Cl7A 2.282(16) 6_575
Sb1A Cl8A 2.322(17) .
Sb1A Cl8A 2.322(17) 6_575
Sb1A Cl7B 2.329(7) 6_575
Sb1A Cl7B 2.329(7) .
Sb1A Cl8B 2.32(2) .
Sb1A Cl8B 2.32(2) 6_575
Sb1B Cl5B 1.61(3) .
Sb1B Cl7B 1.747(12) 6_575
Sb1B Cl7B 1.747(12) .
Sb1B Cl7 1.798(11) 6_575
Sb1B Cl7 1.798(11) .
Sb1B Cl60 1.89(3) .
Sb1B Cl5 2.47(3) .
Sb1B Cl6 2.68(3) .
Sb1B Cl7A 2.82(2) 6_575
Sb1B Cl7A 2.82(2) .
Cl5 Cl5A 0.954(11) .
Cl5 Cl5B 1.10(2) .
Cl5A Cl5B 1.93(2) .
Cl6 Cl6A 1.219(10) .
Cl6 Cl60 1.32(2) .
Cl60 Cl7B 2.434(16) .
Cl60 Cl7B 2.434(16) 6_575
Cl60 Cl6A 2.46(2) .
Cl60 Cl7 2.480(16) .
Cl60 Cl7 2.480(16) 6_575
Cl7 Cl7B 1.089(10) .
Cl7 Cl7 2.271(7) 2
Cl7 Cl7A 2.42(2) .
Cl7A Cl8 1.09(2) .
Cl7A Cl7B 1.38(2) .
Cl7A Cl8B 1.66(4) .
Cl7A Cl8A 2.35(3) .
Cl7B Cl8 2.195(12) .
Cl8 Cl8B 0.73(3) .
Cl8 Cl8A 1.29(3) .
Cl8A Cl8B 0.78(3) .
